data_7703286
loop_
_publ_author_name
'Lam, Jolie'
'Cao, Levy L.'
'Farrell, Jeffrey M.'
'Stephan, Douglas W.'

_publ_section_title
;
 Reactions of carbene-stabilized borenium cations.
;
_journal_issue 6
_journal_name_full 'Dalton transactions (Cambridge, England : 2003)'
_journal_page_first 1839
_journal_page_last 1846
_journal_paper_doi 10.1039/c9dt04731j
_journal_volume 49
_journal_year 2020
_chemical_formula_sum 'C66.49 H39.99 B3 Cl4 F15 N4'
_chemical_formula_weight 1354.18
_space_group_crystal_system triclinic
_space_group_IT_number 2
_space_group_name_Hall '-P 1'
_space_group_name_H-M_alt 'P -1'
_atom_sites_solution_hydrogens geom
_audit_creation_method SHELXL-2014/7
_audit_update_record
;
2019-12-12 deposited with the CCDC.	2020-01-14 downloaded from the CCDC.
;
_cell_angle_alpha 78.806(5)
_cell_angle_beta 80.992(4)
_cell_angle_gamma 66.332(4)
_cell_formula_units_Z 2
_cell_length_a 13.8682(10)
_cell_length_b 16.2404(13)
_cell_length_c 16.2477(12)
_cell_measurement_reflns_used 5454
_cell_measurement_temperature 149(2)
_cell_measurement_theta_max 50.989
_cell_measurement_theta_min 4.614
_cell_volume 3275.2(4)
_computing_structure_refinement 'SHELXL-2014/7 (Sheldrick, 2014)'
_diffrn_ambient_temperature 149(2)
_diffrn_measured_fraction_theta_full 0.999
_diffrn_measured_fraction_theta_max 0.999
_diffrn_measurement_device_type 'APEX-II CCD'
_diffrn_radiation_type MoK\a
_diffrn_radiation_wavelength 0.71073
_diffrn_reflns_av_R_equivalents 0.1134
_diffrn_reflns_av_unetI/netI 0.1974
_diffrn_reflns_Laue_measured_fraction_full 0.999
_diffrn_reflns_Laue_measured_fraction_max 0.999
_diffrn_reflns_limit_h_max 16
_diffrn_reflns_limit_h_min -16
_diffrn_reflns_limit_k_max 19
_diffrn_reflns_limit_k_min -19
_diffrn_reflns_limit_l_max 19
_diffrn_reflns_limit_l_min -19
_diffrn_reflns_number 49001
_diffrn_reflns_point_group_measured_fraction_full 0.999
_diffrn_reflns_point_group_measured_fraction_max 0.999
_diffrn_reflns_theta_full 25.000
_diffrn_reflns_theta_max 25.000
_diffrn_reflns_theta_min 1.384
_exptl_absorpt_coefficient_mu 0.267
_exptl_crystal_colour yellow
_exptl_crystal_density_diffrn 1.373
_exptl_crystal_description block
_exptl_crystal_F_000 1370
_exptl_crystal_size_max 0.300
_exptl_crystal_size_mid 0.200
_exptl_crystal_size_min 0.200
_refine_diff_density_max 0.686
_refine_diff_density_min -0.496
_refine_diff_density_rms 0.083
_refine_ls_extinction_method none
_refine_ls_goodness_of_fit_ref 0.917
_refine_ls_hydrogen_treatment constr
_refine_ls_matrix_type full
_refine_ls_number_parameters 949
_refine_ls_number_reflns 11550
_refine_ls_number_restraints 115
_refine_ls_restrained_S_all 0.913
_refine_ls_R_factor_all 0.1801
_refine_ls_R_factor_gt 0.0781
_refine_ls_shift/su_max 0.087
_refine_ls_shift/su_mean 0.003
_refine_ls_structure_factor_coef Fsqd
_refine_ls_weighting_details 'w=1/[\s^2^(Fo^2^)+(0.0971P)^2^] where P=(Fo^2^+2Fc^2^)/3'
_refine_ls_weighting_scheme calc
_refine_ls_wR_factor_gt 0.1806
_refine_ls_wR_factor_ref 0.2089
_reflns_Friedel_coverage 0.000
_reflns_number_gt 4776
_reflns_number_total 11550
_reflns_threshold_expression 'I > 2\s(I)'
_cod_data_source_file c9dt04731j2.cif
_cod_data_source_block sad
_cod_depositor_comments 'Adding full bibliography for 7703284--7703286.cif.'
_cod_database_code 7703286
_shelx_shelxl_version_number 2014/7
_shelx_space_group_comment
;
The symmetry employed for this shelxl refinement is uniquely defined
by the following loop, which should always be used as a source of
symmetry information in preference to the above space-group names.
They are only intended as comments.
;
_shelx_estimated_absorpt_t_min 0.924
_shelx_estimated_absorpt_t_max 0.949

loop_
_space_group_symop_operation_xyz
'x, y, z'
'-x, -y, -z'

loop_
_atom_site_label
_atom_site_type_symbol
_atom_site_fract_x
_atom_site_fract_y
_atom_site_fract_z
_atom_site_U_iso_or_equiv
_atom_site_adp_type
_atom_site_occupancy
_atom_site_site_symmetry_order
_atom_site_calc_flag
_atom_site_refinement_flags_posn
_atom_site_refinement_flags_adp
_atom_site_refinement_flags_occupancy
_atom_site_disorder_assembly
_atom_site_disorder_group
F8 F 0.9416(3) 1.4846(2) 0.3572(2) 0.0471(10) Uani 1 1 d . . . . .
C36 C 0.9089(4) 1.5672(4) 0.1360(3) 0.0216(13) Uani 1 1 d . . . . .
N1 N 0.8430(3) 1.7558(3) -0.1229(3) 0.0182(10) Uani 1 1 d . . . . .
C100 C 0.8470(4) 1.8393(3) -0.1510(3) 0.0177(12) Uani 1 1 d . . . . .
N2 N 0.7892(3) 1.8758(3) -0.2178(3) 0.0186(10) Uani 1 1 d . . . . .
F15 F 0.9070(2) 1.8122(2) 0.12300(18) 0.0300(8) Uani 1 1 d . . . . .
F11 F 0.6307(2) 1.87769(19) -0.04855(18) 0.0275(8) Uani 1 1 d . . . . .
F12 F 0.5802(2) 2.0529(2) -0.0505(2) 0.0407(9) Uani 1 1 d . . . . .
F6 F 0.9395(2) 1.52795(18) 0.06535(18) 0.0265(8) Uani 1 1 d . . . . .
F7 F 1.0033(2) 1.4214(2) 0.20612(19) 0.0349(8) Uani 1 1 d . . . . .
F9 F 0.8123(3) 1.6638(2) 0.3589(2) 0.0431(9) Uani 1 1 d . . . . .
F10 F 0.7507(2) 1.7743(2) 0.21971(17) 0.0312(8) Uani 1 1 d . . . . .
N3 N 0.9557(4) 2.0657(3) -0.3929(3) 0.0300(12) Uani 1 1 d . . . . .
F5 F 0.5905(2) 1.7988(2) 0.12770(19) 0.0319(8) Uani 1 1 d . . . . .
F4 F 0.4238(2) 1.7599(2) 0.1218(2) 0.0421(9) Uani 1 1 d . . . . .
F3 F 0.4350(2) 1.6354(2) 0.0263(2) 0.0443(9) Uani 1 1 d . . . . .
F1 F 0.7907(2) 1.57899(19) -0.05239(18) 0.0267(7) Uani 1 1 d . . . . .
Cl3 Cl 0.48312(17) 1.76304(15) -0.21737(15) 0.0828(7) Uani 1 1 d . . . . .
Cl4 Cl 0.51545(17) 1.83356(16) -0.41129(14) 0.0841(7) Uani 1 1 d . . . . .
C16 C 0.9933(4) 1.7181(3) -0.0391(3) 0.0193(13) Uani 1 1 d . . . . .
C42 C 0.6025(4) 1.7366(4) 0.0770(3) 0.0239(13) Uani 1 1 d . . . . .
C38 C 0.9101(5) 1.5405(4) 0.2848(4) 0.0322(15) Uani 1 1 d . . . . .
C37 C 0.9416(4) 1.5094(4) 0.2086(3) 0.0204(13) Uani 1 1 d . . . . .
C35 C 0.8462(4) 1.6602(3) 0.1310(3) 0.0221(13) Uani 1 1 d . . . . .
B3 B 0.8021(5) 1.7237(4) 0.0392(4) 0.0213(15) Uani 1 1 d . . . . .
C17 C 0.8952(4) 1.7001(3) -0.0455(3) 0.0199(13) Uani 1 1 d . . . . .
H17 H 0.9180 1.6345 -0.0508 0.024 Uiso 1 1 calc R U . . .
C10 C 0.7892(4) 1.9620(3) -0.2683(3) 0.0202(13) Uani 1 1 d . . . . .
H10 H 0.7172 1.9976 -0.2881 0.024 Uiso 1 1 calc R U . . .
B2 B 0.8778(5) 1.9382(5) -0.3546(4) 0.0265(16) Uani 1 1 d . . . . .
C21 C 0.9961(4) 1.8774(4) -0.3231(3) 0.0241(14) Uani 1 1 d . . . . .
C26 C 1.0652(4) 1.9186(4) -0.3173(3) 0.0301(15) Uani 1 1 d . . . . .
C25 C 1.1670(5) 1.8669(5) -0.2922(4) 0.0419(17) Uani 1 1 d . . . . .
H25 H 1.2142 1.8960 -0.2915 0.050 Uiso 1 1 calc R U . . .
C24 C 1.2003(5) 1.7723(5) -0.2680(4) 0.0473(18) Uani 1 1 d . . . . .
H24 H 1.2692 1.7374 -0.2505 0.057 Uiso 1 1 calc R U . . .
F13 F 0.6882(3) 2.1126(2) 0.0351(2) 0.0445(9) Uani 1 1 d . . . . .
C50 C 0.7131(5) 2.0224(4) 0.0364(4) 0.0300(15) Uani 1 1 d . . . . .
C51 C 0.7961(4) 1.9591(4) 0.0808(4) 0.0274(14) Uani 1 1 d . . . . .
C52 C 0.8221(4) 1.8677(4) 0.0816(3) 0.0268(14) Uani 1 1 d . . . . .
C47 C 0.7684(4) 1.8328(3) 0.0417(3) 0.0179(12) Uani 1 1 d . . . . .
C48 C 0.6863(4) 1.9017(4) -0.0035(3) 0.0227(13) Uani 1 1 d . . . . .
C49 C 0.6601(4) 1.9916(4) -0.0055(3) 0.0280(14) Uani 1 1 d . . . . .
C39 C 0.8469(5) 1.6308(4) 0.2854(3) 0.0274(14) Uani 1 1 d . . . . .
C40 C 0.8151(4) 1.6869(4) 0.2107(4) 0.0259(14) Uani 1 1 d . . . . .
C1 C 0.7507(4) 1.8151(4) -0.2336(3) 0.0184(12) Uani 1 1 d . . . . .
H1 H 0.7096 1.8227 -0.2781 0.022 Uiso 1 1 calc R U . . .
C2 C 0.7833(4) 1.7421(4) -0.1729(3) 0.0204(13) Uani 1 1 d . . . . .
H2 H 0.7668 1.6897 -0.1665 0.024 Uiso 1 1 calc R U . . .
C18 C 0.8833(4) 2.0324(4) -0.4005(3) 0.0275(14) Uani 1 1 d . . . . .
C19 C 0.9344(5) 2.1473(4) -0.4465(4) 0.0392(17) Uani 1 1 d . . . . .
H19 H 0.9730 2.1854 -0.4528 0.047 Uiso 1 1 calc R U . . .
C20 C 0.8514(6) 2.1639(4) -0.4878(4) 0.0432(17) Uani 1 1 d . . . . .
H20 H 0.8192 2.2148 -0.5285 0.052 Uiso 1 1 calc R U . . .
N4 N 0.8220(4) 2.0900(3) -0.4581(3) 0.0291(12) Uani 1 1 d . . . . .
C34 C 0.7348(5) 2.0725(4) -0.4832(4) 0.0353(16) Uani 1 1 d . . . . .
H34A H 0.7170 2.1054 -0.5403 0.042 Uiso 1 1 calc R U . . .
H34B H 0.6712 2.0949 -0.4435 0.042 Uiso 1 1 calc R U . . .
C33 C 0.7680(4) 1.9710(4) -0.4826(4) 0.0308(15) Uani 1 1 d . . . . .
C28 C 0.8319(4) 1.9057(4) -0.4229(3) 0.0225(13) Uani 1 1 d . . . . .
C29 C 0.8524(4) 1.8154(4) -0.4302(4) 0.0379(16) Uani 1 1 d . . . . .
H29 H 0.8951 1.7687 -0.3910 0.046 Uiso 1 1 calc R U . . .
C30 C 0.8139(5) 1.7900(5) -0.4917(4) 0.0439(17) Uani 1 1 d . . . . .
H30 H 0.8290 1.7277 -0.4929 0.053 Uiso 1 1 calc R U . . .
C31 C 0.7543(5) 1.8557(5) -0.5498(4) 0.0442(18) Uani 1 1 d . . . . .
H31 H 0.7287 1.8396 -0.5926 0.053 Uiso 1 1 calc R U . . .
C32 C 0.7314(5) 1.9460(5) -0.5460(4) 0.0434(17) Uani 1 1 d . . . . .
H32 H 0.6904 1.9918 -0.5868 0.052 Uiso 1 1 calc R U . . .
C27 C 1.0378(4) 2.0203(4) -0.3348(3) 0.0314(15) Uani 1 1 d . . . . .
H27A H 1.0133 2.0458 -0.2811 0.038 Uiso 1 1 calc R U . . .
H27B H 1.1019 2.0321 -0.3590 0.038 Uiso 1 1 calc R U . . .
C22 C 1.0321(4) 1.7835(4) -0.2968(3) 0.0309(15) Uani 1 1 d . . . . .
H22 H 0.9857 1.7536 -0.2972 0.037 Uiso 1 1 calc R U . . .
C23 C 1.1320(5) 1.7319(5) -0.2701(4) 0.0429(17) Uani 1 1 d . . . . .
H23 H 1.1527 1.6682 -0.2533 0.051 Uiso 1 1 calc R U . . .
C9 C 0.8127(4) 2.0182(3) -0.2165(3) 0.0213(13) Uani 1 1 d . . . . .
C4 C 0.8821(4) 1.9799(3) -0.1515(3) 0.0188(12) Uani 1 1 d . . . . .
C5 C 0.9094(4) 2.0392(4) -0.1155(3) 0.0219(13) Uani 1 1 d . . . . .
H5 H 0.9552 2.0151 -0.0715 0.026 Uiso 1 1 calc R U . . .
C6 C 0.8708(4) 2.1314(4) -0.1430(4) 0.0273(14) Uani 1 1 d . . . . .
H6 H 0.8917 2.1699 -0.1189 0.033 Uiso 1 1 calc R U . . .
C7 C 0.8037(4) 2.1672(4) -0.2038(3) 0.0255(14) Uani 1 1 d . . . . .
H7 H 0.7756 2.2311 -0.2207 0.031 Uiso 1 1 calc R U . . .
C8 C 0.7755(4) 2.1136(4) -0.2412(3) 0.0273(14) Uani 1 1 d . . . . .
H8 H 0.7297 2.1406 -0.2851 0.033 Uiso 1 1 calc R U . . .
B1 B 0.9119(5) 1.8779(4) -0.1192(4) 0.0192(15) Uani 1 1 d . . . . .
C11 C 1.0007(4) 1.8042(4) -0.0675(3) 0.0220(13) Uani 1 1 d . . . . .
C15 C 1.0790(4) 1.6469(4) -0.0043(3) 0.0220(13) Uani 1 1 d . . . . .
H15 H 1.0744 1.5895 0.0162 0.026 Uiso 1 1 calc R U . . .
C14 C 1.1706(4) 1.6588(4) 0.0008(3) 0.0279(14) Uani 1 1 d . . . . .
H14 H 1.2291 1.6084 0.0230 0.033 Uiso 1 1 calc R U . . .
C13 C 1.1805(4) 1.7410(4) -0.0251(3) 0.0262(14) Uani 1 1 d . . . . .
H13 H 1.2438 1.7481 -0.0196 0.031 Uiso 1 1 calc R U . . .
C12 C 1.0959(4) 1.8130(4) -0.0593(3) 0.0248(13) Uani 1 1 d . . . . .
H12 H 1.1018 1.8701 -0.0779 0.030 Uiso 1 1 calc R U . . .
C41 C 0.6994(4) 1.6972(3) 0.0333(3) 0.0236(14) Uani 1 1 d . . . . .
C43 C 0.5151(4) 1.7183(4) 0.0752(4) 0.0298(15) Uani 1 1 d . . . . .
C44 C 0.5187(4) 1.6560(4) 0.0298(4) 0.0286(14) Uani 1 1 d . . . . .
C45 C 0.6125(4) 1.6109(4) -0.0148(3) 0.0255(14) Uani 1 1 d . . . . .
F2 F 0.6223(2) 1.5469(2) -0.0608(2) 0.0359(8) Uani 1 1 d . . . . .
C46 C 0.7014(4) 1.6294(4) -0.0100(3) 0.0253(14) Uani 1 1 d . . . . .
F14 F 0.8498(3) 1.9872(2) 0.1243(2) 0.0446(9) Uani 1 1 d . . . . .
C53 C 0.4867(5) 1.8687(5) -0.2514(5) 0.0494(19) Uani 1 1 d . . . . .
C58 C 0.5021(5) 1.9001(6) -0.3352(5) 0.054(2) Uani 1 1 d . . . . .
C57 C 0.5074(6) 1.9849(6) -0.3622(5) 0.064(2) Uani 1 1 d . . . . .
H57 H 0.5181 2.0058 -0.4204 0.077 Uiso 1 1 calc R U . . .
C56 C 0.4965(6) 2.0380(6) -0.3013(6) 0.069(2) Uani 1 1 d . . . . .
H56 H 0.4992 2.0965 -0.3176 0.083 Uiso 1 1 calc R U . . .
C54 C 0.4806(5) 1.9198(6) -0.1910(5) 0.065(2) Uani 1 1 d . . . . .
H54 H 0.4755 1.8974 -0.1327 0.079 Uiso 1 1 calc R U . . .
C55 C 0.4822(6) 2.0072(7) -0.2198(6) 0.073(3) Uani 1 1 d . . . . .
H55 H 0.4727 2.0456 -0.1795 0.088 Uiso 1 1 calc R U . . .
Cl8 Cl 0.72850(17) 1.61167(13) 0.69720(13) 0.0722(6) Uani 1 1 d . . . . .
Cl7 Cl 0.8274(2) 1.53219(17) 0.52862(13) 0.1016(9) Uani 1 1 d . . . . .
C103 C 0.8328(6) 1.4474(5) 0.7762(4) 0.052(2) Uani 1 1 d . . . . .
H103 H 0.8016 1.4721 0.8269 0.063 Uiso 1 1 calc R U . . .
C105 C 0.9481(6) 1.3187(5) 0.7051(6) 0.060(2) Uani 1 1 d . . . . .
H105 H 0.9951 1.2568 0.7079 0.071 Uiso 1 1 calc R U . . .
C104 C 0.9039(6) 1.3542(5) 0.7764(5) 0.0514(19) Uani 1 1 d . . . . .
H104 H 0.9202 1.3163 0.8289 0.062 Uiso 1 1 calc R U . . .
C102 C 0.8130(5) 1.4978(4) 0.6995(5) 0.0456(18) Uani 1 1 d . . . . .
C101 C 0.8581(6) 1.4644(5) 0.6237(4) 0.055(2) Uani 1 1 d . . . . .
C106 C 0.9248(6) 1.3734(6) 0.6252(6) 0.068(2) Uani 1 1 d . . . . .
H106 H 0.9539 1.3484 0.5744 0.082 Uiso 1 1 calc R U . . .
C1SA C 0.5664(3) 1.4488(5) 0.31038(18) 0.602(7) Uani 0.249(6) 1 d D U P A -1
H1S1 H 0.5982 1.4642 0.2544 0.903 Uiso 0.249(6) 1 calc R U P A -1
H1S2 H 0.5643 1.3884 0.3152 0.903 Uiso 0.249(6) 1 calc R U P A -1
H1S3 H 0.4943 1.4938 0.3184 0.903 Uiso 0.249(6) 1 calc R U P A -1
C2SA C 0.6277(3) 1.4486(3) 0.37298(14) 0.4042(11) Uani 0.249(6) 1 d D U P A -1
H2S1 H 0.6311 1.5095 0.3644 0.485 Uiso 0.249(6) 1 calc R U P A -1
H2S2 H 0.7006 1.4048 0.3611 0.485 Uiso 0.249(6) 1 calc R U P A -1
C3SA C 0.5959(2) 1.4268(2) 0.46593(15) 0.4042(11) Uani 0.249(6) 1 d D U P A -1
H3S1 H 0.5579 1.4854 0.4878 0.485 Uiso 0.249(6) 1 calc R U P A -1
H3S2 H 0.6618 1.3952 0.4946 0.485 Uiso 0.249(6) 1 calc R U P A -1
C4SA C 0.5195(2) 1.3631(2) 0.49839(16) 0.4042(11) Uani 0.249(6) 1 d D U P A -1
H4S1 H 0.5599 1.3018 0.5274 0.485 Uiso 0.249(6) 1 calc R U P A -1
H4S2 H 0.4556 1.3941 0.5347 0.485 Uiso 0.249(6) 1 calc R U P A -1
C5SA C 0.4972(4) 1.3611(4) 0.42262(18) 0.473(2) Uani 0.249(6) 1 d D U P A -1
H5S1 H 0.4523 1.3263 0.4280 0.710 Uiso 0.249(6) 1 calc R U P A -1
H5S2 H 0.4598 1.4232 0.3955 0.710 Uiso 0.249(6) 1 calc R U P A -1
H5S3 H 0.5629 1.3321 0.3883 0.710 Uiso 0.249(6) 1 calc R U P A -1
C1SB C 0.5802(3) 1.4176(2) 0.7629(4) 0.248(7) Uani 0.089(5) 1 d D U P B -2
H1S4 H 0.6552 1.4077 0.7508 0.372 Uiso 0.089(5) 1 calc R U P B -2
H1S5 H 0.5722 1.3696 0.8069 0.372 Uiso 0.089(5) 1 calc R U P B -2
H1S6 H 0.5520 1.4165 0.7116 0.372 Uiso 0.089(5) 1 calc R U P B -2
C2SB C 0.52367(18) 1.5036(2) 0.7908(4) 0.2297(11) Uani 0.089(5) 1 d D U P B -2
H2S3 H 0.5364 1.5500 0.7462 0.276 Uiso 0.089(5) 1 calc R U P B -2
H2S4 H 0.5565 1.5034 0.8408 0.276 Uiso 0.089(5) 1 calc R U P B -2
C3SB C 0.40507(16) 1.53646(19) 0.8140(3) 0.2297(11) Uani 0.089(5) 1 d D U P B -2
H3S3 H 0.3733 1.5993 0.7844 0.276 Uiso 0.089(5) 1 calc R U P B -2
H3S4 H 0.3932 1.5403 0.8750 0.276 Uiso 0.089(5) 1 calc R U P B -2
C4SB C 0.33378(18) 1.47764(19) 0.7947(3) 0.2297(11) Uani 0.089(5) 1 d D U P B -2
H4S3 H 0.3030 1.4516 0.8472 0.276 Uiso 0.089(5) 1 calc R U P B -2
H4S4 H 0.2776 1.5152 0.7568 0.276 Uiso 0.089(5) 1 calc R U P B -2
C5SB C 0.4132(3) 1.4146(3) 0.7573(3) 0.244(4) Uani 0.089(5) 1 d D U P B -2
H5S4 H 0.3873 1.3726 0.7409 0.366 Uiso 0.089(5) 1 calc R U P B -2
H5S5 H 0.4429 1.4436 0.7071 0.366 Uiso 0.089(5) 1 calc R U P B -2
H5S6 H 0.4679 1.3809 0.7963 0.366 Uiso 0.089(5) 1 calc R U P B -2
C1SC C 0.6652(2) 1.3963(2) 0.5982(5) 0.373(10) Uani 0.162(6) 1 d D U P C -3
H1S7 H 0.6883 1.4190 0.5413 0.559 Uiso 0.162(6) 1 calc R U P C -3
H1S8 H 0.6304 1.4470 0.6308 0.559 Uiso 0.162(6) 1 calc R U P C -3
H1S9 H 0.7266 1.3509 0.6260 0.559 Uiso 0.162(6) 1 calc R U P C -3
C2SC C 0.59275(19) 1.3558(2) 0.5929(2) 0.3116(10) Uani 0.162(6) 1 d D U P C -3
H2S5 H 0.6293 1.3072 0.5572 0.374 Uiso 0.162(6) 1 calc R U P C -3
H2S6 H 0.5337 1.4026 0.5620 0.374 Uiso 0.162(6) 1 calc R U P C -3
C3SC C 0.54421(17) 1.3149(2) 0.67223(19) 0.3116(10) Uani 0.162(6) 1 d D U P C -3
H3S5 H 0.5324 1.3535 0.7160 0.374 Uiso 0.162(6) 1 calc R U P C -3
H3S6 H 0.5982 1.2548 0.6913 0.374 Uiso 0.162(6) 1 calc R U P C -3
C4SC C 0.42853(19) 1.2998(3) 0.67148(17) 0.3116(10) Uani 0.162(6) 1 d D U P C -3
H4S5 H 0.4274 1.2440 0.7086 0.374 Uiso 0.162(6) 1 calc R U P C -3
H4S6 H 0.3653 1.3530 0.6864 0.374 Uiso 0.162(6) 1 calc R U P C -3
C5SC C 0.4388(4) 1.2921(5) 0.59053(17) 0.337(4) Uani 0.162(6) 1 d D U P C -3
H5S7 H 0.3778 1.2827 0.5771 0.505 Uiso 0.162(6) 1 calc R U P C -3
H5S8 H 0.4424 1.3477 0.5564 0.505 Uiso 0.162(6) 1 calc R U P C -3
H5S9 H 0.5037 1.2402 0.5782 0.505 Uiso 0.162(6) 1 calc R U P C -3

loop_
_atom_site_aniso_label
_atom_site_aniso_U_11
_atom_site_aniso_U_22
_atom_site_aniso_U_33
_atom_site_aniso_U_23
_atom_site_aniso_U_13
_atom_site_aniso_U_12
F8 0.061(2) 0.038(2) 0.034(2) 0.0036(18) -0.0128(18) -0.0122(19)
C36 0.025(3) 0.025(3) 0.017(3) -0.007(3) 0.002(3) -0.013(3)
N1 0.018(2) 0.021(3) 0.019(3) -0.005(2) 0.001(2) -0.010(2)
C100 0.012(3) 0.017(3) 0.018(3) 0.002(2) 0.000(2) -0.002(2)
N2 0.018(2) 0.013(2) 0.024(3) -0.004(2) -0.005(2) -0.003(2)
F15 0.0305(18) 0.0242(18) 0.037(2) -0.0065(15) -0.0062(16) -0.0106(16)
F11 0.0233(17) 0.0212(18) 0.0363(19) -0.0004(15) -0.0080(15) -0.0066(15)
F12 0.036(2) 0.0208(19) 0.055(2) 0.0045(17) -0.0040(18) -0.0043(17)
F6 0.0348(18) 0.0157(17) 0.0246(18) -0.0023(14) 0.0000(14) -0.0063(15)
F7 0.043(2) 0.020(2) 0.0306(19) 0.0003(15) -0.0063(16) -0.0021(17)
F9 0.061(2) 0.043(2) 0.025(2) -0.0084(17) -0.0047(17) -0.0169(19)
F10 0.041(2) 0.025(2) 0.0242(18) -0.0092(15) 0.0039(15) -0.0084(17)
N3 0.042(3) 0.025(3) 0.025(3) -0.007(2) 0.004(2) -0.017(3)
F5 0.0278(18) 0.030(2) 0.034(2) -0.0094(16) 0.0055(15) -0.0079(16)
F4 0.0252(19) 0.037(2) 0.059(2) -0.0009(18) 0.0015(17) -0.0106(17)
F3 0.0297(19) 0.044(2) 0.062(2) -0.0030(19) -0.0135(17) -0.0156(18)
F1 0.0234(17) 0.0211(18) 0.0362(19) -0.0079(15) -0.0012(15) -0.0080(15)
Cl3 0.0731(15) 0.0683(15) 0.1010(18) -0.0062(13) -0.0065(13) -0.0240(12)
Cl4 0.0765(15) 0.1014(18) 0.0743(15) -0.0291(13) -0.0173(12) -0.0228(14)
C16 0.025(3) 0.019(3) 0.017(3) -0.006(3) 0.000(2) -0.012(3)
C42 0.021(3) 0.025(3) 0.021(3) -0.005(3) 0.006(3) -0.006(3)
C38 0.035(4) 0.029(4) 0.030(4) 0.002(3) -0.009(3) -0.011(3)
C37 0.024(3) 0.015(3) 0.022(3) -0.005(3) -0.001(3) -0.007(3)
C35 0.019(3) 0.011(3) 0.035(4) -0.001(3) -0.006(3) -0.004(3)
B3 0.021(3) 0.010(3) 0.028(4) -0.005(3) 0.000(3) 0.000(3)
C17 0.026(3) 0.010(3) 0.025(3) -0.003(2) -0.004(3) -0.007(3)
C10 0.021(3) 0.015(3) 0.020(3) 0.002(2) -0.006(2) -0.003(3)
B2 0.025(4) 0.032(4) 0.024(4) 0.002(3) -0.002(3) -0.015(3)
C21 0.021(3) 0.037(4) 0.017(3) -0.007(3) -0.001(2) -0.012(3)
C26 0.028(3) 0.029(4) 0.028(4) -0.011(3) 0.005(3) -0.004(3)
C25 0.026(4) 0.066(5) 0.035(4) -0.012(4) 0.003(3) -0.019(4)
C24 0.027(4) 0.044(5) 0.054(5) -0.011(4) -0.009(3) 0.008(4)
F13 0.049(2) 0.0182(19) 0.062(2) -0.0064(17) 0.0097(18) -0.0136(17)
C50 0.033(4) 0.004(3) 0.044(4) -0.005(3) 0.007(3) -0.001(3)
C51 0.029(3) 0.027(4) 0.037(4) -0.016(3) 0.012(3) -0.023(3)
C52 0.024(3) 0.023(3) 0.033(4) -0.006(3) 0.003(3) -0.010(3)
C47 0.020(3) 0.017(3) 0.018(3) -0.002(2) 0.002(2) -0.011(3)
C48 0.023(3) 0.022(3) 0.024(3) -0.001(3) 0.003(3) -0.012(3)
C49 0.030(3) 0.019(3) 0.027(3) 0.005(3) 0.002(3) -0.005(3)
C39 0.040(4) 0.031(4) 0.019(3) -0.005(3) -0.008(3) -0.019(3)
C40 0.020(3) 0.024(4) 0.034(4) -0.007(3) 0.003(3) -0.009(3)
C1 0.016(3) 0.029(3) 0.014(3) -0.002(3) -0.005(2) -0.012(3)
C2 0.021(3) 0.021(3) 0.025(3) -0.006(3) -0.002(3) -0.013(3)
C18 0.031(3) 0.033(4) 0.019(3) -0.011(3) 0.003(3) -0.012(3)
C19 0.053(4) 0.035(4) 0.040(4) -0.008(3) 0.014(3) -0.034(4)
C20 0.059(5) 0.027(4) 0.042(4) -0.004(3) 0.001(4) -0.017(4)
N4 0.036(3) 0.033(3) 0.018(3) 0.001(2) -0.002(2) -0.015(3)
C34 0.039(4) 0.043(4) 0.023(3) 0.001(3) -0.002(3) -0.018(3)
C33 0.027(3) 0.039(4) 0.028(4) -0.004(3) 0.002(3) -0.016(3)
C28 0.018(3) 0.022(3) 0.026(3) -0.006(3) 0.009(3) -0.009(3)
C29 0.029(3) 0.043(4) 0.038(4) -0.009(3) -0.002(3) -0.009(3)
C30 0.043(4) 0.043(4) 0.051(5) -0.012(4) -0.003(4) -0.021(4)
C31 0.047(4) 0.064(5) 0.043(4) -0.029(4) 0.002(4) -0.036(4)
C32 0.032(4) 0.061(5) 0.034(4) 0.001(4) -0.008(3) -0.016(4)
C27 0.027(3) 0.043(4) 0.027(3) -0.013(3) 0.003(3) -0.015(3)
C22 0.027(3) 0.034(4) 0.030(4) -0.006(3) 0.002(3) -0.011(3)
C23 0.032(4) 0.043(4) 0.047(4) -0.008(3) 0.002(3) -0.008(4)
C9 0.018(3) 0.015(3) 0.024(3) 0.000(3) 0.002(2) -0.001(3)
C4 0.022(3) 0.019(3) 0.012(3) 0.000(2) 0.004(2) -0.008(3)
C5 0.017(3) 0.026(3) 0.021(3) -0.004(3) -0.001(2) -0.007(3)
C6 0.030(3) 0.018(3) 0.037(4) -0.008(3) 0.003(3) -0.012(3)
C7 0.035(3) 0.014(3) 0.027(3) -0.002(3) 0.000(3) -0.009(3)
C8 0.025(3) 0.026(4) 0.021(3) 0.006(3) -0.001(3) -0.004(3)
B1 0.026(4) 0.027(4) 0.013(3) -0.011(3) 0.007(3) -0.018(3)
C11 0.020(3) 0.025(3) 0.022(3) -0.005(3) 0.005(2) -0.011(3)
C15 0.026(3) 0.015(3) 0.021(3) -0.001(2) -0.001(3) -0.005(3)
C14 0.025(3) 0.019(3) 0.033(4) 0.000(3) -0.014(3) 0.001(3)
C13 0.022(3) 0.032(4) 0.028(3) -0.004(3) -0.008(3) -0.012(3)
C12 0.028(3) 0.021(3) 0.032(3) -0.002(3) -0.001(3) -0.017(3)
C41 0.035(3) 0.015(3) 0.024(3) 0.008(3) -0.012(3) -0.014(3)
C43 0.016(3) 0.030(4) 0.035(4) 0.001(3) -0.003(3) -0.001(3)
C44 0.016(3) 0.030(4) 0.043(4) 0.005(3) -0.015(3) -0.012(3)
C45 0.027(3) 0.020(3) 0.030(3) -0.001(3) -0.010(3) -0.008(3)
F2 0.0362(19) 0.028(2) 0.049(2) -0.0068(17) -0.0126(16) -0.0144(17)
C46 0.026(3) 0.020(3) 0.030(3) 0.004(3) -0.008(3) -0.009(3)
F14 0.048(2) 0.035(2) 0.062(2) -0.0147(18) -0.0045(19) -0.0247(19)
C53 0.024(4) 0.063(5) 0.053(5) -0.018(4) 0.000(3) -0.006(4)
C58 0.029(4) 0.070(6) 0.059(6) -0.023(5) -0.017(4) -0.003(4)
C57 0.052(5) 0.068(6) 0.073(6) -0.001(5) -0.026(4) -0.021(5)
C56 0.045(5) 0.076(6) 0.088(7) 0.002(6) -0.022(5) -0.025(5)
C54 0.038(4) 0.093(7) 0.066(6) -0.031(5) 0.001(4) -0.019(5)
C55 0.049(5) 0.078(7) 0.090(8) -0.045(6) -0.005(5) -0.008(5)
Cl8 0.0804(14) 0.0505(13) 0.0819(15) -0.0141(11) -0.0214(12) -0.0138(11)
Cl7 0.167(3) 0.0959(19) 0.0515(14) -0.0004(13) -0.0142(15) -0.0633(19)
C103 0.067(5) 0.077(6) 0.035(4) 0.015(4) -0.020(4) -0.055(5)
C105 0.046(5) 0.054(5) 0.085(6) -0.008(5) -0.008(5) -0.026(4)
C104 0.048(4) 0.052(5) 0.064(6) 0.012(4) -0.018(4) -0.033(4)
C102 0.039(4) 0.045(4) 0.060(5) -0.015(4) -0.008(4) -0.019(4)
C101 0.083(6) 0.066(6) 0.032(4) -0.004(4) -0.007(4) -0.044(5)
C106 0.070(6) 0.062(6) 0.090(7) -0.038(5) 0.007(5) -0.035(5)
C1SA 0.425(6) 0.70(2) 0.2954(17) 0.076(5) -0.158(3) 0.162(6)
C2SA 0.4404(15) 0.3446(16) 0.2253(12) -0.0366(15) 0.0458(13) 0.0288(11)
C3SA 0.4404(15) 0.3446(16) 0.2253(12) -0.0366(15) 0.0458(13) 0.0288(11)
C4SA 0.4404(15) 0.3446(16) 0.2253(12) -0.0366(15) 0.0458(13) 0.0288(11)
C5SA 0.552(4) 0.475(5) 0.250(2) 0.000(3) -0.016(3) -0.078(2)
C1SB 0.298(8) 0.203(4) 0.120(16) 0.044(4) 0.124(8) -0.052(5)
C2SB 0.2415(13) 0.1678(14) 0.1635(19) 0.0672(14) 0.0311(16) -0.0173(11)
C3SB 0.2415(13) 0.1678(14) 0.1635(19) 0.0672(14) 0.0311(16) -0.0173(11)
C4SB 0.2415(13) 0.1678(14) 0.1635(19) 0.0672(14) 0.0311(16) -0.0173(11)
C5SB 0.239(12) 0.169(3) 0.182(9) 0.051(3) -0.054(5) 0.047(3)
C1SC 0.071(3) 0.522(4) 0.35(3) 0.131(5) 0.074(4) -0.0599(17)
C2SC 0.2087(12) 0.2826(17) 0.2781(15) 0.1372(15) 0.0574(14) -0.0325(10)
C3SC 0.2087(12) 0.2826(17) 0.2781(15) 0.1372(15) 0.0574(14) -0.0325(10)
C4SC 0.2087(12) 0.2826(17) 0.2781(15) 0.1372(15) 0.0574(14) -0.0325(10)
C5SC 0.107(5) 0.437(11) 0.256(2) 0.164(4) 0.047(3) -0.006(4)

loop_
_atom_type_symbol
_atom_type_description
_atom_type_scat_dispersion_real
_atom_type_scat_dispersion_imag
_atom_type_scat_source
C C 0.0033 0.0016 'International Tables Vol C Tables 4.2.6.8 and 6.1.1.4'
N N 0.0061 0.0033 'International Tables Vol C Tables 4.2.6.8 and 6.1.1.4'
B B 0.0013 0.0007 'International Tables Vol C Tables 4.2.6.8 and 6.1.1.4'
F F 0.0171 0.0103 'International Tables Vol C Tables 4.2.6.8 and 6.1.1.4'
Cl Cl 0.1484 0.1585 'International Tables Vol C Tables 4.2.6.8 and 6.1.1.4'
H H 0.0000 0.0000 'International Tables Vol C Tables 4.2.6.8 and 6.1.1.4'

loop_
_geom_angle_atom_site_label_1
_geom_angle_atom_site_label_2
_geom_angle_atom_site_label_3
_geom_angle
F6 C36 C37 114.9(5)
F6 C36 C35 119.6(5)
C37 C36 C35 125.4(5)
C2 N1 C100 108.2(4)
C2 N1 C17 131.9(4)
C100 N1 C17 119.8(4)
N2 C100 N1 107.1(4)
N2 C100 B1 126.6(5)
N1 C100 B1 126.0(5)
C100 N2 C1 109.3(4)
C100 N2 C10 119.6(4)
C1 N2 C10 130.4(4)
C18 N3 C19 108.1(5)
C18 N3 C27 122.8(5)
C19 N3 C27 129.1(5)
C15 C16 C11 119.0(5)
C15 C16 C17 118.0(5)
C11 C16 C17 123.0(5)
C43 C42 F5 115.5(5)
C43 C42 C41 125.5(5)
F5 C42 C41 119.1(5)
F8 C38 C37 121.1(5)
F8 C38 C39 120.9(5)
C37 C38 C39 118.0(5)
F7 C37 C36 120.6(5)
F7 C37 C38 119.2(5)
C36 C37 C38 120.1(5)
C40 C35 C36 111.5(5)
C40 C35 B3 126.4(5)
C36 C35 B3 121.6(5)
C47 B3 C41 112.9(4)
C47 B3 C35 111.7(4)
C41 B3 C35 100.9(4)
C47 B3 C17 104.6(4)
C41 B3 C17 113.4(4)
C35 B3 C17 113.6(4)
N1 C17 C16 109.9(4)
N1 C17 B3 107.7(4)
C16 C17 B3 114.4(4)
N1 C17 H17 108.2
C16 C17 H17 108.2
B3 C17 H17 108.2
N2 C10 C9 111.4(4)
N2 C10 B2 109.0(4)
C9 C10 B2 111.8(4)
N2 C10 H10 108.2
C9 C10 H10 108.2
B2 C10 H10 108.2
C18 B2 C28 104.1(5)
C18 B2 C21 105.1(5)
C28 B2 C21 120.7(5)
C18 B2 C10 106.4(5)
C28 B2 C10 110.5(4)
C21 B2 C10 108.8(4)
C26 C21 C22 116.0(5)
C26 C21 B2 120.7(5)
C22 C21 B2 123.2(5)
C21 C26 C25 121.0(6)
C21 C26 C27 124.4(5)
C25 C26 C27 114.6(5)
C26 C25 C24 120.7(6)
C26 C25 H25 119.7
C24 C25 H25 119.7
C23 C24 C25 118.7(6)
C23 C24 H24 120.6
C25 C24 H24 120.6
C49 C50 F13 122.1(5)
C49 C50 C51 118.2(5)
F13 C50 C51 119.7(5)
F14 C51 C52 120.3(5)
F14 C51 C50 119.9(5)
C52 C51 C50 119.8(5)
F15 C52 C51 115.0(5)
F15 C52 C47 120.9(5)
C51 C52 C47 124.1(5)
C52 C47 C48 112.5(5)
C52 C47 B3 124.3(5)
C48 C47 B3 123.0(5)
F11 C48 C49 116.8(5)
F11 C48 C47 119.0(5)
C49 C48 C47 124.2(5)
C48 C49 F12 120.1(5)
C48 C49 C50 121.1(5)
F12 C49 C50 118.8(5)
F9 C39 C38 120.0(5)
F9 C39 C40 119.9(5)
C38 C39 C40 120.0(5)
F10 C40 C39 114.5(5)
F10 C40 C35 120.6(5)
C39 C40 C35 124.8(5)
C2 C1 N2 106.2(4)
C2 C1 H1 126.9
N2 C1 H1 126.9
N1 C2 C1 109.1(5)
N1 C2 H2 125.4
C1 C2 H2 125.4
N4 C18 N3 106.7(5)
N4 C18 B2 126.3(5)
N3 C18 B2 126.9(5)
C20 C19 N3 109.2(5)
C20 C19 H19 125.4
N3 C19 H19 125.4
C19 C20 N4 104.6(6)
C19 C20 H20 127.7
N4 C20 H20 127.7
C18 N4 C20 111.4(5)
C18 N4 C34 120.7(5)
C20 N4 C34 127.9(5)
N4 C34 C33 109.6(5)
N4 C34 H34A 109.8
C33 C34 H34A 109.8
N4 C34 H34B 109.8
C33 C34 H34B 109.8
H34A C34 H34B 108.2
C28 C33 C32 121.6(6)
C28 C33 C34 122.3(5)
C32 C33 C34 116.1(5)
C29 C28 C33 114.8(5)
C29 C28 B2 125.8(5)
C33 C28 B2 119.5(5)
C30 C29 C28 124.1(6)
C30 C29 H29 118.0
C28 C29 H29 118.0
C31 C30 C29 119.1(6)
C31 C30 H30 120.5
C29 C30 H30 120.5
C30 C31 C32 119.6(6)
C30 C31 H31 120.2
C32 C31 H31 120.2
C31 C32 C33 120.8(6)
C31 C32 H32 119.6
C33 C32 H32 119.6
N3 C27 C26 111.6(5)
N3 C27 H27A 109.3
C26 C27 H27A 109.3
N3 C27 H27B 109.3
C26 C27 H27B 109.3
H27A C27 H27B 108.0
C23 C22 C21 123.3(6)
C23 C22 H22 118.4
C21 C22 H22 118.4
C24 C23 C22 120.1(6)
C24 C23 H23 120.0
C22 C23 H23 120.0
C4 C9 C8 117.7(5)
C4 C9 C10 123.3(5)
C8 C9 C10 118.4(5)
C5 C4 C9 118.0(5)
C5 C4 B1 124.9(5)
C9 C4 B1 116.8(5)
C6 C5 C4 121.3(5)
C6 C5 H5 119.4
C4 C5 H5 119.4
C7 C6 C5 120.2(5)
C7 C6 H6 119.9
C5 C6 H6 119.9
C6 C7 C8 121.1(5)
C6 C7 H7 119.5
C8 C7 H7 119.5
C7 C8 C9 121.7(5)
C7 C8 H8 119.1
C9 C8 H8 119.1
C100 B1 C4 112.8(5)
C100 B1 C11 112.3(5)
C4 B1 C11 134.7(5)
C12 C11 C16 118.2(5)
C12 C11 B1 123.1(5)
C16 C11 B1 117.9(5)
C14 C15 C16 120.4(5)
C14 C15 H15 119.8
C16 C15 H15 119.8
C13 C14 C15 122.3(5)
C13 C14 H14 118.8
C15 C14 H14 118.8
C14 C13 C12 118.2(5)
C14 C13 H13 120.9
C12 C13 H13 120.9
C13 C12 C11 121.9(5)
C13 C12 H12 119.1
C11 C12 H12 119.1
C42 C41 C46 112.0(5)
C42 C41 B3 122.3(5)
C46 C41 B3 125.5(5)
C44 C43 F4 118.4(5)
C44 C43 C42 120.7(5)
F4 C43 C42 120.8(5)
F3 C44 C43 122.9(5)
F3 C44 C45 118.5(5)
C43 C44 C45 118.6(5)
F2 C45 C44 121.9(5)
F2 C45 C46 118.6(5)
C44 C45 C46 119.4(5)
F1 C46 C45 115.2(5)
F1 C46 C41 121.3(5)
C45 C46 C41 123.5(5)
C58 C53 C54 120.1(8)
C58 C53 Cl3 122.3(6)
C54 C53 Cl3 117.5(7)
C53 C58 C57 122.0(7)
C53 C58 Cl4 120.2(7)
C57 C58 Cl4 117.8(7)
C56 C57 C58 117.7(8)
C56 C57 H57 121.1
C58 C57 H57 121.1
C55 C56 C57 120.2(9)
C55 C56 H56 119.9
C57 C56 H56 119.9
C53 C54 C55 116.9(8)
C53 C54 H54 121.5
C55 C54 H54 121.5
C56 C55 C54 122.8(8)
C56 C55 H55 118.6
C54 C55 H55 118.6
C102 C103 C104 115.8(7)
C102 C103 H103 122.1
C104 C103 H103 122.1
C104 C105 C106 120.3(7)
C104 C105 H105 119.8
C106 C105 H105 119.8
C105 C104 C103 122.5(7)
C105 C104 H104 118.8
C103 C104 H104 118.8
C103 C102 C101 123.8(7)
C103 C102 Cl8 117.0(6)
C101 C102 Cl8 119.2(6)
C106 C101 C102 119.4(7)
C106 C101 Cl7 119.5(6)
C102 C101 Cl7 121.1(6)
C101 C106 C105 118.1(7)
C101 C106 H106 120.9
C105 C106 H106 120.9
C2SA C1SA H1S1 109.5
C2SA C1SA H1S2 109.5
H1S1 C1SA H1S2 109.5
C2SA C1SA H1S3 109.5
H1S1 C1SA H1S3 109.5
H1S2 C1SA H1S3 109.5
C1SA C2SA C3SA 120.5(2)
C1SA C2SA H2S1 107.2
C3SA C2SA H2S1 107.2
C1SA C2SA H2S2 107.2
C3SA C2SA H2S2 107.2
H2S1 C2SA H2S2 106.8
C2SA C3SA C4SA 120.80(17)
C2SA C3SA H3S1 107.1
C4SA C3SA H3S1 107.1
C2SA C3SA H3S2 107.1
C4SA C3SA H3S2 107.1
H3S1 C3SA H3S2 106.8
C5SA C4SA C3SA 97.0(2)
C5SA C4SA H4S1 112.4
C3SA C4SA H4S1 112.4
C5SA C4SA H4S2 112.3
C3SA C4SA H4S2 112.4
H4S1 C4SA H4S2 109.9
C4SA C5SA H5S1 109.5
C4SA C5SA H5S2 109.5
H5S1 C5SA H5S2 109.5
C4SA C5SA H5S3 109.5
H5S1 C5SA H5S3 109.5
H5S2 C5SA H5S3 109.5
C2SB C1SB H1S4 109.5
C2SB C1SB H1S5 109.5
H1S4 C1SB H1S5 109.5
C2SB C1SB H1S6 109.5
H1S4 C1SB H1S6 109.5
H1S5 C1SB H1S6 109.5
C1SB C2SB C3SB 120.5(2)
C1SB C2SB H2S3 107.2
C3SB C2SB H2S3 107.2
C1SB C2SB H2S4 107.2
C3SB C2SB H2S4 107.2
H2S3 C2SB H2S4 106.8
C2SB C3SB C4SB 120.80(17)
C2SB C3SB H3S3 107.1
C4SB C3SB H3S3 107.1
C2SB C3SB H3S4 107.1
C4SB C3SB H3S4 107.1
H3S3 C3SB H3S4 106.8
C5SB C4SB C3SB 97.0(2)
C5SB C4SB H4S3 112.4
C3SB C4SB H4S3 112.4
C5SB C4SB H4S4 112.4
C3SB C4SB H4S4 112.3
H4S3 C4SB H4S4 109.9
C4SB C5SB H5S4 109.5
C4SB C5SB H5S5 109.5
H5S4 C5SB H5S5 109.5
C4SB C5SB H5S6 109.5
H5S4 C5SB H5S6 109.5
H5S5 C5SB H5S6 109.5
C2SC C1SC H1S7 109.5
C2SC C1SC H1S8 109.5
H1S7 C1SC H1S8 109.5
C2SC C1SC H1S9 109.5
H1S7 C1SC H1S9 109.5
H1S8 C1SC H1S9 109.5
C1SC C2SC C3SC 120.5(2)
C1SC C2SC H2S5 107.2
C3SC C2SC H2S5 107.2
C1SC C2SC H2S6 107.2
C3SC C2SC H2S6 107.2
H2S5 C2SC H2S6 106.8
C2SC C3SC C4SC 120.80(17)
C2SC C3SC H3S5 107.1
C4SC C3SC H3S5 107.1
C2SC C3SC H3S6 107.1
C4SC C3SC H3S6 107.1
H3S5 C3SC H3S6 106.8
C5SC C4SC C3SC 97.0(2)
C5SC C4SC H4S5 112.3
C3SC C4SC H4S5 112.4
C5SC C4SC H4S6 112.4
C3SC C4SC H4S6 112.4
H4S5 C4SC H4S6 109.9
C4SC C5SC H5S7 109.5
C4SC C5SC H5S8 109.5
H5S7 C5SC H5S8 109.5
C4SC C5SC H5S9 109.5
H5S7 C5SC H5S9 109.5
H5S8 C5SC H5S9 109.5

loop_
_geom_bond_atom_site_label_1
_geom_bond_atom_site_label_2
_geom_bond_distance
F8 C38 1.351(6)
C36 F6 1.349(6)
C36 C37 1.368(7)
C36 C35 1.400(7)
N1 C2 1.349(6)
N1 C100 1.365(6)
N1 C17 1.497(6)
C100 N2 1.347(6)
C100 B1 1.482(8)
N2 C1 1.374(6)
N2 C10 1.479(6)
F15 C52 1.346(6)
F11 C48 1.346(6)
F12 C49 1.355(6)
F7 C37 1.344(6)
F9 C39 1.344(6)
F10 C40 1.362(6)
N3 C18 1.347(7)
N3 C19 1.386(7)
N3 C27 1.457(7)
F5 C42 1.368(6)
F4 C43 1.358(6)
F3 C44 1.342(6)
F1 C46 1.347(6)
Cl3 C53 1.716(8)
Cl4 C58 1.737(7)
C16 C15 1.386(7)
C16 C11 1.425(7)
C16 C17 1.524(7)
C42 C43 1.365(7)
C42 C41 1.381(7)
C38 C37 1.370(7)
C38 C39 1.374(8)
C35 C40 1.394(7)
C35 B3 1.686(8)
B3 C47 1.648(8)
B3 C41 1.665(8)
B3 C17 1.721(8)
C17 H17 1.0000
C10 C9 1.505(7)
C10 B2 1.708(8)
C10 H10 1.0000
B2 C18 1.592(9)
B2 C28 1.623(8)
B2 C21 1.642(8)
C21 C26 1.394(8)
C21 C22 1.400(8)
C26 C25 1.401(8)
C26 C27 1.517(8)
C25 C24 1.408(9)
C25 H25 0.9500
C24 C23 1.359(9)
C24 H24 0.9500
F13 C50 1.359(6)
C50 C49 1.358(8)
C50 C51 1.387(8)
C51 F14 1.350(6)
C51 C52 1.378(7)
C52 C47 1.390(7)
C47 C48 1.417(7)
C48 C49 1.350(7)
C39 C40 1.384(7)
C1 C2 1.356(7)
C1 H1 0.9500
C2 H2 0.9500
C18 N4 1.320(7)
C19 C20 1.332(8)
C19 H19 0.9500
C20 N4 1.395(7)
C20 H20 0.9500
N4 C34 1.479(7)
C34 C33 1.522(8)
C34 H34A 0.9900
C34 H34B 0.9900
C33 C28 1.402(7)
C33 C32 1.405(8)
C28 C29 1.402(8)
C29 C30 1.399(8)
C29 H29 0.9500
C30 C31 1.363(9)
C30 H30 0.9500
C31 C32 1.382(9)
C31 H31 0.9500
C32 H32 0.9500
C27 H27A 0.9900
C27 H27B 0.9900
C22 C23 1.388(8)
C22 H22 0.9500
C23 H23 0.9500
C9 C4 1.417(7)
C9 C8 1.418(7)
C4 C5 1.412(7)
C4 B1 1.540(8)
C5 C6 1.379(7)
C5 H5 0.9500
C6 C7 1.346(7)
C6 H6 0.9500
C7 C8 1.352(7)
C7 H7 0.9500
C8 H8 0.9500
B1 C11 1.550(8)
C11 C12 1.411(7)
C15 C14 1.377(7)
C15 H15 0.9500
C14 C13 1.374(7)
C14 H14 0.9500
C13 C12 1.380(7)
C13 H13 0.9500
C12 H12 0.9500
C41 C46 1.407(7)
C43 C44 1.345(8)
C44 C45 1.378(8)
C45 F2 1.347(6)
C45 C46 1.397(7)
C53 C58 1.373(9)
C53 C54 1.375(10)
C58 C57 1.389(10)
C57 C56 1.389(11)
C57 H57 0.9500
C56 C55 1.335(11)
C56 H56 0.9500
C54 C55 1.413(11)
C54 H54 0.9500
C55 H55 0.9500
Cl8 C102 1.743(7)
Cl7 C101 1.717(7)
C103 C102 1.353(9)
C103 C104 1.437(10)
C103 H103 0.9500
C105 C104 1.343(10)
C105 C106 1.426(10)
C105 H105 0.9500
C104 H104 0.9500
C102 C101 1.397(9)
C101 C106 1.391(10)
C106 H106 0.9500
C1SA C2SA 1.424(4)
C1SA H1S1 0.9800
C1SA H1S2 0.9800
C1SA H1S3 0.9800
C2SA C3SA 1.520(3)
C2SA H2S1 0.9900
C2SA H2S2 0.9900
C3SA C4SA 1.720(3)
C3SA H3S1 0.9900
C3SA H3S2 0.9900
C4SA C5SA 1.325(3)
C4SA H4S1 0.9900
C4SA H4S2 0.9900
C5SA H5S1 0.9800
C5SA H5S2 0.9800
C5SA H5S3 0.9800
C1SB C2SB 1.424(4)
C1SB H1S4 0.9800
C1SB H1S5 0.9800
C1SB H1S6 0.9800
C2SB C3SB 1.520(3)
C2SB H2S3 0.9900
C2SB H2S4 0.9900
C3SB C4SB 1.720(3)
C3SB H3S3 0.9900
C3SB H3S4 0.9900
C4SB C5SB 1.325(3)
C4SB H4S3 0.9900
C4SB H4S4 0.9900
C5SB H5S4 0.9800
C5SB H5S5 0.9800
C5SB H5S6 0.9800
C1SC C2SC 1.424(4)
C1SC H1S7 0.9800
C1SC H1S8 0.9800
C1SC H1S9 0.9800
C2SC C3SC 1.520(3)
C2SC H2S5 0.9900
C2SC H2S6 0.9900
C3SC C4SC 1.720(3)
C3SC H3S5 0.9900
C3SC H3S6 0.9900
C4SC C5SC 1.325(3)
C4SC H4S5 0.9900
C4SC H4S6 0.9900
C5SC H5S7 0.9800
C5SC H5S8 0.9800
C5SC H5S9 0.9800

loop_
_geom_torsion_atom_site_label_1
_geom_torsion_atom_site_label_2
_geom_torsion_atom_site_label_3
_geom_torsion_atom_site_label_4
_geom_torsion
C2 N1 C100 N2 0.2(5)
C17 N1 C100 N2 -176.6(4)
C2 N1 C100 B1 -174.0(5)
C17 N1 C100 B1 9.1(7)
N1 C100 N2 C1 -1.5(5)
B1 C100 N2 C1 172.7(5)
N1 C100 N2 C10 -172.7(4)
B1 C100 N2 C10 1.5(8)
F6 C36 C37 F7 2.8(7)
C35 C36 C37 F7 -178.9(5)
F6 C36 C37 C38 -176.1(5)
C35 C36 C37 C38 2.2(8)
F8 C38 C37 F7 1.2(8)
C39 C38 C37 F7 -179.9(5)
F8 C38 C37 C36 -179.9(5)
C39 C38 C37 C36 -0.9(8)
F6 C36 C35 C40 174.9(4)
C37 C36 C35 C40 -3.3(7)
F6 C36 C35 B3 3.2(7)
C37 C36 C35 B3 -175.0(5)
C40 C35 B3 C47 30.0(7)
C36 C35 B3 C47 -159.6(5)
C40 C35 B3 C41 -90.3(6)
C36 C35 B3 C41 80.1(6)
C40 C35 B3 C17 148.0(5)
C36 C35 B3 C17 -41.6(7)
C2 N1 C17 C16 151.4(5)
C100 N1 C17 C16 -32.7(6)
C2 N1 C17 B3 -83.3(6)
C100 N1 C17 B3 92.6(5)
C15 C16 C17 N1 -146.4(4)
C11 C16 C17 N1 33.3(6)
C15 C16 C17 B3 92.3(5)
C11 C16 C17 B3 -88.0(6)
C47 B3 C17 N1 -62.3(5)
C41 B3 C17 N1 61.2(5)
C35 B3 C17 N1 175.7(4)
C47 B3 C17 C16 60.2(5)
C41 B3 C17 C16 -176.3(4)
C35 B3 C17 C16 -61.8(6)
C100 N2 C10 C9 -26.3(6)
C1 N2 C10 C9 164.5(5)
C100 N2 C10 B2 97.4(5)
C1 N2 C10 B2 -71.7(6)
N2 C10 B2 C18 -173.9(4)
C9 C10 B2 C18 -50.3(6)
N2 C10 B2 C28 73.7(5)
C9 C10 B2 C28 -162.8(4)
N2 C10 B2 C21 -61.1(5)
C9 C10 B2 C21 62.5(6)
C18 B2 C21 C26 18.0(7)
C28 B2 C21 C26 134.9(5)
C10 B2 C21 C26 -95.7(6)
C18 B2 C21 C22 -165.2(5)
C28 B2 C21 C22 -48.2(7)
C10 B2 C21 C22 81.1(6)
C22 C21 C26 C25 4.3(8)
B2 C21 C26 C25 -178.6(5)
C22 C21 C26 C27 -174.1(5)
B2 C21 C26 C27 3.0(8)
C21 C26 C25 C24 -3.3(9)
C27 C26 C25 C24 175.3(5)
C26 C25 C24 C23 0.5(9)
C49 C50 C51 F14 -179.0(5)
F13 C50 C51 F14 1.8(8)
C49 C50 C51 C52 -0.3(8)
F13 C50 C51 C52 -179.4(5)
F14 C51 C52 F15 -4.4(7)
C50 C51 C52 F15 176.8(5)
F14 C51 C52 C47 177.2(5)
C50 C51 C52 C47 -1.6(8)
F15 C52 C47 C48 -175.6(4)
C51 C52 C47 C48 2.7(8)
F15 C52 C47 B3 -0.9(8)
C51 C52 C47 B3 177.4(5)
C41 B3 C47 C52 150.5(5)
C35 B3 C47 C52 37.5(7)
C17 B3 C47 C52 -85.8(6)
C41 B3 C47 C48 -35.3(7)
C35 B3 C47 C48 -148.2(5)
C17 B3 C47 C48 88.4(5)
C52 C47 C48 F11 177.0(4)
B3 C47 C48 F11 2.1(7)
C52 C47 C48 C49 -2.2(7)
B3 C47 C48 C49 -177.1(5)
F11 C48 C49 F12 0.8(7)
C47 C48 C49 F12 -180.0(5)
F11 C48 C49 C50 -178.6(5)
C47 C48 C49 C50 0.7(8)
F13 C50 C49 C48 179.8(5)
C51 C50 C49 C48 0.7(8)
F13 C50 C49 F12 0.5(8)
C51 C50 C49 F12 -178.7(5)
F8 C38 C39 F9 -2.5(8)
C37 C38 C39 F9 178.6(5)
F8 C38 C39 C40 -179.8(5)
C37 C38 C39 C40 1.2(8)
F9 C39 C40 F10 1.2(7)
C38 C39 C40 F10 178.5(5)
F9 C39 C40 C35 179.8(5)
C38 C39 C40 C35 -2.9(9)
C36 C35 C40 F10 -177.8(4)
B3 C35 C40 F10 -6.7(8)
C36 C35 C40 C39 3.6(8)
B3 C35 C40 C39 174.8(5)
C100 N2 C1 C2 2.2(5)
C10 N2 C1 C2 172.1(5)
C100 N1 C2 C1 1.1(6)
C17 N1 C2 C1 177.4(5)
N2 C1 C2 N1 -2.0(5)
C19 N3 C18 N4 1.6(6)
C27 N3 C18 N4 -179.9(5)
C19 N3 C18 B2 177.2(5)
C27 N3 C18 B2 -4.3(8)
C28 B2 C18 N4 28.6(7)
C21 B2 C18 N4 156.5(5)
C10 B2 C18 N4 -88.2(6)
C28 B2 C18 N3 -146.1(5)
C21 B2 C18 N3 -18.3(7)
C10 B2 C18 N3 97.1(6)
C18 N3 C19 C20 -1.0(6)
C27 N3 C19 C20 -179.3(5)
N3 C19 C20 N4 0.0(7)
N3 C18 N4 C20 -1.7(6)
B2 C18 N4 C20 -177.3(5)
N3 C18 N4 C34 178.7(4)
B2 C18 N4 C34 3.1(8)
C19 C20 N4 C18 1.0(7)
C19 C20 N4 C34 -179.3(5)
C18 N4 C34 C33 -36.0(7)
C20 N4 C34 C33 144.4(5)
N4 C34 C33 C28 36.0(7)
N4 C34 C33 C32 -143.5(5)
C32 C33 C28 C29 -2.2(8)
C34 C33 C28 C29 178.3(5)
C32 C33 C28 B2 176.3(5)
C34 C33 C28 B2 -3.2(8)
C18 B2 C28 C29 151.4(5)
C21 B2 C28 C29 33.9(8)
C10 B2 C28 C29 -94.7(6)
C18 B2 C28 C33 -26.8(6)
C21 B2 C28 C33 -144.3(5)
C10 B2 C28 C33 87.1(6)
C33 C28 C29 C30 0.3(8)
B2 C28 C29 C30 -178.0(5)
C28 C29 C30 C31 1.4(9)
C29 C30 C31 C32 -1.3(9)
C30 C31 C32 C33 -0.5(9)
C28 C33 C32 C31 2.4(9)
C34 C33 C32 C31 -178.1(5)
C18 N3 C27 C26 26.9(7)
C19 N3 C27 C26 -155.0(5)
C21 C26 C27 N3 -26.2(7)
C25 C26 C27 N3 155.3(5)
C26 C21 C22 C23 -3.0(8)
B2 C21 C22 C23 -180.0(5)
C25 C24 C23 C22 0.8(9)
C21 C22 C23 C24 0.5(9)
N2 C10 C9 C4 34.0(7)
B2 C10 C9 C4 -88.2(6)
N2 C10 C9 C8 -154.9(4)
B2 C10 C9 C8 82.9(6)
C8 C9 C4 C5 0.1(7)
C10 C9 C4 C5 171.3(5)
C8 C9 C4 B1 173.6(4)
C10 C9 C4 B1 -15.3(7)
C9 C4 C5 C6 -0.6(7)
B1 C4 C5 C6 -173.5(5)
C4 C5 C6 C7 1.6(8)
C5 C6 C7 C8 -2.3(8)
C6 C7 C8 C9 1.9(8)
C4 C9 C8 C7 -0.8(7)
C10 C9 C8 C7 -172.4(5)
N2 C100 B1 C4 18.3(7)
N1 C100 B1 C4 -168.6(4)
N2 C100 B1 C11 -156.6(5)
N1 C100 B1 C11 16.5(7)
C5 C4 B1 C100 162.4(5)
C9 C4 B1 C100 -10.6(7)
C5 C4 B1 C11 -24.3(9)
C9 C4 B1 C11 162.7(6)
C15 C16 C11 C12 0.4(7)
C17 C16 C11 C12 -179.3(5)
C15 C16 C11 B1 170.1(5)
C17 C16 C11 B1 -9.5(7)
C100 B1 C11 C12 153.6(5)
C4 B1 C11 C12 -19.8(9)
C100 B1 C11 C16 -15.6(7)
C4 B1 C11 C16 171.0(5)
C11 C16 C15 C14 -1.6(7)
C17 C16 C15 C14 178.1(5)
C16 C15 C14 C13 2.3(8)
C15 C14 C13 C12 -1.7(8)
C14 C13 C12 C11 0.5(8)
C16 C11 C12 C13 0.2(8)
B1 C11 C12 C13 -169.0(5)
C43 C42 C41 C46 -4.3(8)
F5 C42 C41 C46 174.9(4)
C43 C42 C41 B3 -180.0(5)
F5 C42 C41 B3 -0.7(7)
C47 B3 C41 C42 -39.0(7)
C35 B3 C41 C42 80.4(6)
C17 B3 C41 C42 -157.7(5)
C47 B3 C41 C46 145.9(5)
C35 B3 C41 C46 -94.7(6)
C17 B3 C41 C46 27.2(7)
F5 C42 C43 C44 -177.8(5)
C41 C42 C43 C44 1.4(9)
F5 C42 C43 F4 -0.3(7)
C41 C42 C43 F4 178.9(5)
F4 C43 C44 F3 2.2(8)
C42 C43 C44 F3 179.8(5)
F4 C43 C44 C45 -177.3(5)
C42 C43 C44 C45 0.2(8)
F3 C44 C45 F2 -0.4(8)
C43 C44 C45 F2 179.2(5)
F3 C44 C45 C46 -178.1(5)
C43 C44 C45 C46 1.4(8)
F2 C45 C46 F1 -0.8(7)
C44 C45 C46 F1 177.0(5)
F2 C45 C46 C41 177.3(5)
C44 C45 C46 C41 -4.9(8)
C42 C41 C46 F1 -176.0(5)
B3 C41 C46 F1 -0.5(8)
C42 C41 C46 C45 5.9(7)
B3 C41 C46 C45 -178.5(5)
C54 C53 C58 C57 -2.8(10)
Cl3 C53 C58 C57 -178.5(5)
C54 C53 C58 Cl4 177.3(5)
Cl3 C53 C58 Cl4 1.6(8)
C53 C58 C57 C56 -0.1(11)
Cl4 C58 C57 C56 179.8(5)
C58 C57 C56 C55 0.5(11)
C58 C53 C54 C55 4.9(10)
Cl3 C53 C54 C55 -179.2(5)
C57 C56 C55 C54 2.0(12)
C53 C54 C55 C56 -4.7(11)
C106 C105 C104 C103 -0.4(10)
C102 C103 C104 C105 -0.2(9)
C104 C103 C102 C101 -0.8(10)
C104 C103 C102 Cl8 -179.1(5)
C103 C102 C101 C106 2.3(11)
Cl8 C102 C101 C106 -179.4(5)
C103 C102 C101 Cl7 179.0(5)
Cl8 C102 C101 Cl7 -2.8(8)
C102 C101 C106 C105 -2.8(10)
Cl7 C101 C106 C105 -179.5(5)
C104 C105 C106 C101 1.9(11)
C1SA C2SA C3SA C4SA 24.0(6)
C2SA C3SA C4SA C5SA -8.3(4)
C1SB C2SB C3SB C4SB -8.1(7)
C2SB C3SB C4SB C5SB -2.7(5)
C1SC C2SC C3SC C4SC 158.7(3)
C2SC C3SC C4SC C5SC 26.8(5)
